data_7023835
loop_
_publ_author_name
'Constable, Edwin C.'
'Hostettler, Nik'
'Housecroft, Catherine E.'
'Murray, Niamh S.'
'Sch\"onle, Jonas'
'Soydaner, Umut'
'Walliser, Roch\'e M'
'Zampese, Jennifer A.'

_publ_section_title
;
 Monomer, dimer or cyclic helicate? Coordination diversity with hard-soft
 P,N-donor ligands.
;
_journal_issue 14
_journal_name_full 'Dalton transactions (Cambridge, England : 2003)'
_journal_page_first 4970
_journal_page_last 4977
_journal_paper_doi 10.1039/c3dt32560a
_journal_volume 42
_journal_year 2013
_chemical_formula_moiety 'C88 H68 Cu2 N4 P4, 2(F6 P)'
_chemical_formula_sum 'C88 H68 Cu2 F12 N4 P6'
_chemical_formula_weight 1722.38
_chemical_name_systematic
;
?
;
_space_group_IT_number 61
_symmetry_cell_setting orthorhombic
_symmetry_space_group_name_Hall '-P 2ac 2ab'
_symmetry_space_group_name_H-M 'P b c a'
_atom_sites_solution_hydrogens geom
_atom_sites_solution_primary direct
_atom_sites_solution_secondary difmap
_audit_creation_method SHELXL-97
_cell_angle_alpha 90.00
_cell_angle_beta 90.00
_cell_angle_gamma 90.00
_cell_formula_units_Z 4
_cell_length_a 15.5949(7)
_cell_length_b 16.6538(9)
_cell_length_c 29.573(2)
_cell_measurement_reflns_used 9828
_cell_measurement_temperature 123(2)
_cell_measurement_theta_max 27.22
_cell_measurement_theta_min 3.55
_cell_volume 7680.5(7)
_computing_cell_refinement 'Bruker SAINT'
_computing_data_collection 'Bruker APEX2'
_computing_data_reduction 'Bruker SAINT'
_computing_molecular_graphics 'Bruker SHELXTL'
_computing_publication_material 'Bruker SHELXTL'
_computing_structure_refinement 'SHELXL-97 (Sheldrick, 1997)'
_computing_structure_solution 'SHELXS-97 (Sheldrick, 1990)'
_diffrn_ambient_temperature 123(2)
_diffrn_measured_fraction_theta_full 0.998
_diffrn_measured_fraction_theta_max 0.998
_diffrn_measurement_device_type 'Bruker APEX-II CCD'
_diffrn_measurement_method '\f and \w scans'
_diffrn_radiation_monochromator graphite
_diffrn_radiation_source 'fine-focus sealed tube'
_diffrn_radiation_type MoK\a
_diffrn_radiation_wavelength 0.71073
_diffrn_reflns_av_R_equivalents 0.0598
_diffrn_reflns_av_sigmaI/netI 0.0236
_diffrn_reflns_limit_h_max 20
_diffrn_reflns_limit_h_min -20
_diffrn_reflns_limit_k_max 21
_diffrn_reflns_limit_k_min -21
_diffrn_reflns_limit_l_max 38
_diffrn_reflns_limit_l_min -38
_diffrn_reflns_number 148023
_diffrn_reflns_theta_full 27.50
_diffrn_reflns_theta_max 27.50
_diffrn_reflns_theta_min 2.61
_diffrn_standards_number 0
_exptl_absorpt_coefficient_mu 0.759
_exptl_absorpt_correction_T_max 0.9559
_exptl_absorpt_correction_T_min 0.8508
_exptl_absorpt_correction_type multi-scan
_exptl_absorpt_process_details sadabs
_exptl_crystal_colour yellow
_exptl_crystal_density_diffrn 1.490
_exptl_crystal_density_method 'not measured'
_exptl_crystal_description Block
_exptl_crystal_F_000 3520
_exptl_crystal_size_max 0.22
_exptl_crystal_size_mid 0.18
_exptl_crystal_size_min 0.06
_refine_diff_density_max 1.064
_refine_diff_density_min -1.142
_refine_diff_density_rms 0.088
_refine_ls_extinction_method none
_refine_ls_goodness_of_fit_ref 1.063
_refine_ls_hydrogen_treatment constr
_refine_ls_matrix_type full
_refine_ls_number_parameters 559
_refine_ls_number_reflns 8810
_refine_ls_number_restraints 21
_refine_ls_restrained_S_all 1.067
_refine_ls_R_factor_all 0.0683
_refine_ls_R_factor_gt 0.0495
_refine_ls_shift/su_max 0.041
_refine_ls_shift/su_mean 0.002
_refine_ls_structure_factor_coef Fsqd
_refine_ls_weighting_details 'calc w=1/[\s^2^(Fo^2^)+(0.0707P)^2^+13.7336P] where P=(Fo^2^+2Fc^2^)/3'
_refine_ls_weighting_scheme calc
_refine_ls_wR_factor_gt 0.1314
_refine_ls_wR_factor_ref 0.1497
_reflns_number_gt 6906
_reflns_number_total 8810
_reflns_threshold_expression >2sigma(I)
_cod_data_source_file c3dt32560a.txt
_cod_data_source_block usp108_2
_cod_depositor_comments
;
The following automatic conversions were performed:

'_symmetry_cell_setting' value 'Orthorhombic' changed to
'orthorhombic' according to
/home/saulius/struct/CIF-dictionaries/cif_core.dic dictionary named
'cif_core.dic' version 2.4.2 from 2011-04-26.

Automatic conversion script
Id: cif_fix_values 1891 2012-01-12 08:04:46Z andrius 
;
_cod_original_sg_symbol_Hall -P2ac2ab
_cod_original_sg_symbol_H-M Pbca
_cod_database_code 7023835

loop_
_symmetry_equiv_pos_as_xyz
'x, y, z'
'-x+1/2, -y, z+1/2'
'-x, y+1/2, -z+1/2'
'x+1/2, -y+1/2, -z'
'-x, -y, -z'
'x-1/2, y, -z-1/2'
'x, -y-1/2, z-1/2'
'-x-1/2, y-1/2, z'

loop_
_atom_site_label
_atom_site_type_symbol
_atom_site_fract_x
_atom_site_fract_y
_atom_site_fract_z
_atom_site_U_iso_or_equiv
_atom_site_adp_type
_atom_site_occupancy
_atom_site_symmetry_multiplicity
_atom_site_calc_flag
_atom_site_refinement_flags
_atom_site_disorder_assembly
_atom_site_disorder_group
Cu1 Cu 0.597337(16) 0.108284(16) 0.121555(8) 0.02573(6) Uani 1 1 d . . .
P1 P 0.67856(3) 0.21938(3) 0.112908(18) 0.02708(12) Uani 1 1 d . . .
P2 P 0.46057(3) -0.05784(3) -0.185175(16) 0.02406(11) Uani 1 1 d . . .
N1 N 0.69661(11) 0.05255(11) 0.08469(5) 0.0249(4) Uani 1 1 d . . .
N2 N 0.53526(11) -0.14563(10) -0.10993(5) 0.0248(4) Uani 1 1 d . . .
C1 C 0.78090(13) 0.16827(15) 0.10967(7) 0.0306(5) Uani 1 1 d . . .
C2 C 0.77857(13) 0.08763(14) 0.09609(7) 0.0282(5) Uani 1 1 d . . .
C3 C 0.85383(14) 0.04283(16) 0.09375(7) 0.0358(6) Uani 1 1 d . . .
H3A H 0.8517 -0.0125 0.0861 0.043 Uiso 1 1 calc R . .
C4 C 0.93192(16) 0.07935(19) 0.10266(9) 0.0482(7) Uani 1 1 d . . .
H4A H 0.9834 0.0492 0.1003 0.058 Uiso 1 1 calc R . .
C5 C 0.93513(16) 0.1576(2) 0.11470(10) 0.0549(8) Uani 1 1 d . . .
H5A H 0.9891 0.1820 0.1205 0.066 Uiso 1 1 calc R . .
C6 C 0.86030(15) 0.20317(18) 0.11880(9) 0.0454(7) Uani 1 1 d . . .
H6A H 0.8635 0.2578 0.1278 0.054 Uiso 1 1 calc R . .
C7 C 0.69806(13) 0.00248(13) 0.05173(7) 0.0270(5) Uani 1 1 d . . .
H7A H 0.7520 -0.0057 0.0375 0.032 Uiso 1 1 calc R . .
C8 C 0.62645(13) -0.04291(12) 0.03378(6) 0.0248(4) Uani 1 1 d . . .
C9 C 0.63871(13) -0.07608(12) -0.00895(7) 0.0252(4) Uani 1 1 d . . .
H9A H 0.6934 -0.0723 -0.0229 0.030 Uiso 1 1 calc R . .
C10 C 0.57212(13) -0.11481(12) -0.03161(6) 0.0244(4) Uani 1 1 d . . .
C11 C 0.49336(14) -0.12514(13) -0.00969(7) 0.0276(5) Uani 1 1 d . . .
H11A H 0.4476 -0.1519 -0.0246 0.033 Uiso 1 1 calc R . .
C12 C 0.48224(14) -0.09606(13) 0.03403(7) 0.0293(5) Uani 1 1 d . . .
H12A H 0.4294 -0.1047 0.0493 0.035 Uiso 1 1 calc R . .
C13 C 0.54746(13) -0.05464(13) 0.05544(7) 0.0277(5) Uani 1 1 d . . .
H13A H 0.5387 -0.0340 0.0850 0.033 Uiso 1 1 calc R . .
C14 C 0.59022(13) -0.14125(13) -0.07798(7) 0.0261(5) Uani 1 1 d . . .
H14A H 0.6475 -0.1564 -0.0848 0.031 Uiso 1 1 calc R . .
C15 C 0.56721(13) -0.17564(12) -0.15248(7) 0.0255(4) Uani 1 1 d . . .
C16 C 0.54079(13) -0.13606(13) -0.19213(7) 0.0258(4) Uani 1 1 d . . .
C17 C 0.57087(14) -0.16422(14) -0.23365(7) 0.0315(5) Uani 1 1 d . . .
H17A H 0.5550 -0.1374 -0.2607 0.038 Uiso 1 1 calc R . .
C18 C 0.62413(16) -0.23158(15) -0.23573(8) 0.0372(6) Uani 1 1 d . . .
H18A H 0.6447 -0.2501 -0.2641 0.045 Uiso 1 1 calc R . .
C19 C 0.64674(15) -0.27112(14) -0.19660(8) 0.0360(6) Uani 1 1 d . . .
H19A H 0.6818 -0.3177 -0.1982 0.043 Uiso 1 1 calc R . .
C20 C 0.61845(15) -0.24327(14) -0.15454(8) 0.0329(5) Uani 1 1 d . . .
H20A H 0.6343 -0.2706 -0.1276 0.039 Uiso 1 1 calc R . .
C21 C 0.41062(13) -0.05104(13) -0.24050(6) 0.0267(5) Uani 1 1 d . . .
C22 C 0.33667(14) -0.09542(13) -0.24844(8) 0.0321(5) Uani 1 1 d . . .
H22A H 0.3115 -0.1255 -0.2246 0.038 Uiso 1 1 calc R . .
C23 C 0.29951(16) -0.09586(15) -0.29115(8) 0.0390(6) Uani 1 1 d . . .
H23A H 0.2501 -0.1277 -0.2968 0.047 Uiso 1 1 calc R . .
C24 C 0.33427(17) -0.05033(17) -0.32514(8) 0.0441(6) Uani 1 1 d . . .
H24A H 0.3086 -0.0505 -0.3543 0.053 Uiso 1 1 calc R . .
C25 C 0.40624(17) -0.00433(18) -0.31737(8) 0.0439(7) Uani 1 1 d . . .
H25A H 0.4290 0.0281 -0.3409 0.053 Uiso 1 1 calc R . .
C26 C 0.44547(15) -0.00515(16) -0.27531(7) 0.0358(6) Uani 1 1 d . . .
H26A H 0.4960 0.0255 -0.2703 0.043 Uiso 1 1 calc R . .
C27 C 0.51942(13) 0.03555(13) -0.17844(6) 0.0266(5) Uani 1 1 d . . .
C28 C 0.60190(14) 0.03695(15) -0.16043(8) 0.0352(6) Uani 1 1 d . . .
H28A H 0.6314 -0.0121 -0.1554 0.042 Uiso 1 1 calc R . .
C29 C 0.64142(17) 0.10891(16) -0.14975(9) 0.0459(7) Uani 1 1 d . . .
H29A H 0.6970 0.1089 -0.1366 0.055 Uiso 1 1 calc R . .
C30 C 0.60008(18) 0.18079(17) -0.15812(9) 0.0472(7) Uani 1 1 d . . .
H30A H 0.6272 0.2303 -0.1510 0.057 Uiso 1 1 calc R . .
C31 C 0.51867(17) 0.18016(16) -0.17706(9) 0.0429(6) Uani 1 1 d . . .
H31A H 0.4907 0.2294 -0.1838 0.051 Uiso 1 1 calc R . .
C32 C 0.47823(15) 0.10828(13) -0.18621(8) 0.0334(5) Uani 1 1 d . . .
H32A H 0.4215 0.1085 -0.1980 0.040 Uiso 1 1 calc R . .
C33 C 0.66580(14) 0.26779(14) 0.05767(8) 0.0331(5) Uani 1 1 d . . .
C34 C 0.59942(17) 0.32077(16) 0.05173(9) 0.0446(7) Uani 1 1 d . . .
H34A H 0.5655 0.3367 0.0769 0.054 Uiso 1 1 calc R . .
C35 C 0.58171(19) 0.35122(18) 0.00890(10) 0.0525(8) Uani 1 1 d . . .
H35A H 0.5366 0.3889 0.0049 0.063 Uiso 1 1 calc R . .
C36 C 0.62961(19) 0.32657(19) -0.02744(10) 0.0540(8) Uani 1 1 d . . .
H36A H 0.6169 0.3468 -0.0567 0.065 Uiso 1 1 calc R . .
C37 C 0.69521(17) 0.27338(19) -0.02203(9) 0.0489(7) Uani 1 1 d . . .
H37A H 0.7276 0.2565 -0.0475 0.059 Uiso 1 1 calc R . .
C38 C 0.71491(16) 0.24386(17) 0.02050(8) 0.0410(6) Uani 1 1 d . . .
H38A H 0.7614 0.2077 0.0244 0.049 Uiso 1 1 calc R . .
C39 C 0.69141(13) 0.30148(13) 0.15252(7) 0.0287(5) Uani 1 1 d . . .
C40 C 0.74183(14) 0.36866(14) 0.14320(8) 0.0332(5) Uani 1 1 d . . .
H40A H 0.7711 0.3726 0.1151 0.040 Uiso 1 1 calc R . .
C41 C 0.74932(16) 0.42959(15) 0.17484(8) 0.0369(6) Uani 1 1 d . . .
H41A H 0.7839 0.4751 0.1683 0.044 Uiso 1 1 calc R . .
C42 C 0.70693(16) 0.42471(15) 0.21575(8) 0.0393(6) Uani 1 1 d . . .
H42A H 0.7128 0.4663 0.2375 0.047 Uiso 1 1 calc R . .
C43 C 0.65634(17) 0.35939(17) 0.22461(9) 0.0448(6) Uani 1 1 d . . .
H43A H 0.6262 0.3564 0.2525 0.054 Uiso 1 1 calc R . .
C44 C 0.64848(14) 0.29763(14) 0.19351(8) 0.0345(5) Uani 1 1 d . . .
H44A H 0.6135 0.2525 0.2003 0.041 Uiso 1 1 calc R . .
P10 P 0.34723(5) 0.42139(5) 0.05631(2) 0.0515(2) Uani 1 1 d D . .
F10 F 0.32457(16) 0.51357(13) 0.06817(7) 0.0537(6) Uani 0.75 1 d P A 1
F11 F 0.44289(14) 0.43802(16) 0.07340(7) 0.0562(6) Uani 0.75 1 d P A 1
F12 F 0.32115(14) 0.39858(13) 0.10723(7) 0.0487(5) Uani 0.75 1 d P A 1
F13 F 0.25085(14) 0.40952(14) 0.04008(8) 0.0556(6) Uani 0.75 1 d P A 1
F14 F 0.37657(18) 0.44982(17) 0.00939(8) 0.0634(8) Uani 0.75 1 d PD A 1
F15 F 0.37047(15) 0.33043(14) 0.04643(8) 0.0521(6) Uani 0.75 1 d P A 1
F10' F 0.2785(9) 0.4766(9) 0.0759(4) 0.134(5) Uani 0.25 1 d P A 2
F12' F 0.2949(9) 0.3464(8) 0.0837(4) 0.159(5) Uani 0.25 1 d P A 2
F11' F 0.4189(10) 0.4075(9) 0.0844(4) 0.147(5) Uani 0.25 1 d P A 2
F13' F 0.2534(13) 0.3861(10) 0.0237(6) 0.175(6) Uani 0.25 1 d PU A 2
F14' F 0.3563(7) 0.4379(6) 0.0039(3) 0.105(4) Uani 0.25 1 d PDU A 2
F15' F 0.3719(10) 0.3347(7) 0.0308(5) 0.135(5) Uani 0.25 1 d PDU A 2

loop_
_atom_site_aniso_label
_atom_site_aniso_U_11
_atom_site_aniso_U_22
_atom_site_aniso_U_33
_atom_site_aniso_U_23
_atom_site_aniso_U_13
_atom_site_aniso_U_12
Cu1 0.02305(11) 0.03489(13) 0.01924(11) -0.00077(10) 0.00253(9) -0.00395(10)
P1 0.0224(2) 0.0346(3) 0.0242(2) -0.0024(2) 0.0005(2) -0.0052(2)
P2 0.0232(2) 0.0329(3) 0.0161(2) 0.00045(19) 0.00075(18) 0.0001(2)
N1 0.0246(8) 0.0335(9) 0.0167(7) 0.0005(7) -0.0003(6) 0.0003(7)
N2 0.0262(8) 0.0279(8) 0.0202(7) 0.0016(7) 0.0008(7) -0.0034(7)
C1 0.0217(9) 0.0482(12) 0.0220(9) -0.0042(9) 0.0012(8) -0.0025(9)
C2 0.0238(9) 0.0441(11) 0.0166(9) -0.0023(8) -0.0004(7) 0.0002(9)
C3 0.0301(10) 0.0504(13) 0.0269(10) -0.0072(10) -0.0017(9) 0.0036(10)
C4 0.0255(11) 0.0731(17) 0.0462(14) -0.0199(13) -0.0035(10) 0.0059(12)
C5 0.0218(10) 0.0786(19) 0.0643(17) -0.0282(15) -0.0021(11) -0.0014(12)
C6 0.0284(11) 0.0578(15) 0.0500(14) -0.0202(12) -0.0009(10) -0.0049(11)
C7 0.0244(9) 0.0364(11) 0.0201(9) 0.0015(8) 0.0005(8) 0.0040(8)
C8 0.0271(9) 0.0278(9) 0.0195(9) 0.0007(8) -0.0040(7) 0.0042(8)
C9 0.0238(9) 0.0316(10) 0.0201(9) 0.0023(8) -0.0004(7) 0.0027(8)
C10 0.0271(9) 0.0271(9) 0.0188(9) 0.0020(7) -0.0029(7) 0.0030(8)
C11 0.0270(9) 0.0318(10) 0.0241(10) 0.0014(8) -0.0023(8) -0.0036(8)
C12 0.0278(10) 0.0372(11) 0.0228(10) 0.0038(8) 0.0037(8) -0.0015(9)
C13 0.0314(10) 0.0347(10) 0.0170(9) 0.0028(8) 0.0012(8) 0.0014(9)
C14 0.0267(9) 0.0296(9) 0.0219(9) 0.0003(8) -0.0002(8) 0.0021(8)
C15 0.0260(9) 0.0317(10) 0.0190(9) -0.0020(8) 0.0009(8) -0.0045(8)
C16 0.0245(9) 0.0324(10) 0.0204(9) -0.0024(8) 0.0012(8) -0.0016(8)
C17 0.0319(10) 0.0418(12) 0.0207(9) -0.0019(9) -0.0006(8) 0.0036(9)
C18 0.0400(11) 0.0455(12) 0.0261(10) -0.0125(9) 0.0008(9) 0.0057(10)
C19 0.0381(11) 0.0343(11) 0.0356(12) -0.0058(9) -0.0027(10) 0.0053(10)
C20 0.0360(11) 0.0353(11) 0.0275(10) 0.0003(9) -0.0033(9) 0.0015(9)
C21 0.0286(9) 0.0332(10) 0.0182(9) -0.0013(8) 0.0005(8) 0.0047(8)
C22 0.0316(10) 0.0352(11) 0.0294(10) -0.0008(9) -0.0040(9) 0.0011(9)
C23 0.0372(11) 0.0441(13) 0.0357(12) -0.0043(10) -0.0115(10) 0.0002(10)
C24 0.0476(13) 0.0622(15) 0.0224(10) -0.0054(11) -0.0103(10) 0.0094(12)
C25 0.0488(14) 0.0622(15) 0.0206(10) 0.0078(11) 0.0019(10) 0.0033(12)
C26 0.0329(11) 0.0518(13) 0.0226(10) 0.0034(10) 0.0020(9) -0.0021(10)
C27 0.0286(9) 0.0344(10) 0.0169(9) 0.0003(8) 0.0057(8) -0.0030(8)
C28 0.0320(11) 0.0425(12) 0.0311(11) 0.0059(10) -0.0014(9) -0.0038(10)
C29 0.0392(12) 0.0556(15) 0.0429(14) 0.0048(12) -0.0044(11) -0.0148(12)
C30 0.0537(14) 0.0454(13) 0.0425(14) -0.0058(11) 0.0070(12) -0.0155(12)
C31 0.0439(13) 0.0392(12) 0.0456(14) -0.0050(11) 0.0102(11) 0.0011(11)
C32 0.0304(10) 0.0342(11) 0.0356(11) -0.0012(9) 0.0068(9) 0.0026(9)
C33 0.0300(10) 0.0374(11) 0.0319(11) 0.0002(9) -0.0053(9) -0.0112(9)
C34 0.0510(14) 0.0404(13) 0.0426(13) -0.0026(11) -0.0138(11) -0.0017(11)
C35 0.0513(15) 0.0476(15) 0.0587(17) 0.0041(13) -0.0180(13) -0.0013(13)
C36 0.0588(16) 0.0617(17) 0.0414(14) 0.0116(13) -0.0131(13) -0.0157(14)
C37 0.0406(13) 0.0707(18) 0.0353(12) 0.0075(13) 0.0005(11) -0.0115(13)
C38 0.0343(11) 0.0587(15) 0.0302(11) 0.0058(11) 0.0003(9) -0.0119(11)
C39 0.0233(9) 0.0329(10) 0.0298(10) -0.0028(9) -0.0008(8) -0.0018(8)
C40 0.0304(10) 0.0385(11) 0.0308(11) -0.0020(9) 0.0022(9) -0.0077(9)
C41 0.0347(11) 0.0373(12) 0.0386(12) -0.0008(10) -0.0040(10) -0.0063(10)
C42 0.0420(12) 0.0382(12) 0.0375(12) -0.0123(10) 0.0008(10) 0.0012(10)
C43 0.0443(13) 0.0517(14) 0.0383(13) -0.0080(11) 0.0139(11) -0.0003(12)
C44 0.0319(10) 0.0350(11) 0.0364(12) -0.0014(9) 0.0093(9) -0.0018(9)
P10 0.0563(4) 0.0654(5) 0.0330(3) 0.0045(3) -0.0018(3) 0.0038(4)
F10 0.0754(14) 0.0458(11) 0.0399(11) -0.0022(9) 0.0025(11) -0.0001(11)
F11 0.0474(11) 0.0847(16) 0.0367(11) -0.0126(11) -0.0039(9) -0.0183(11)
F12 0.0502(11) 0.0584(12) 0.0375(10) 0.0136(9) 0.0084(9) 0.0093(10)
F13 0.0432(10) 0.0546(12) 0.0689(14) -0.0104(11) -0.0155(11) 0.0112(10)
F14 0.0779(16) 0.0819(17) 0.0303(11) 0.0087(11) -0.0037(11) -0.0035(14)
F15 0.0459(11) 0.0524(12) 0.0580(13) -0.0012(10) -0.0108(10) 0.0036(10)
F10' 0.170(11) 0.162(11) 0.069(6) -0.018(7) 0.027(7) 0.040(10)
F12' 0.193(10) 0.180(9) 0.104(7) 0.074(7) 0.043(7) 0.120(8)
F11' 0.190(12) 0.200(13) 0.051(6) 0.011(7) -0.001(7) 0.100(10)
F13' 0.199(11) 0.137(10) 0.190(12) -0.016(9) 0.078(9) 0.012(9)
F14' 0.120(7) 0.138(8) 0.056(5) -0.012(5) -0.052(5) 0.036(6)
F15' 0.133(9) 0.127(9) 0.146(10) 0.039(8) 0.025(8) 0.034(8)

loop_
_atom_type_symbol
_atom_type_description
_atom_type_scat_dispersion_real
_atom_type_scat_dispersion_imag
_atom_type_scat_source
C C 0.0033 0.0016 'International Tables Vol C Tables 4.2.6.8 and 6.1.1.4'
H H 0.0000 0.0000 'International Tables Vol C Tables 4.2.6.8 and 6.1.1.4'
N N 0.0061 0.0033 'International Tables Vol C Tables 4.2.6.8 and 6.1.1.4'
F F 0.0171 0.0103 'International Tables Vol C Tables 4.2.6.8 and 6.1.1.4'
P P 0.1023 0.0942 'International Tables Vol C Tables 4.2.6.8 and 6.1.1.4'
Cu Cu 0.3201 1.2651 'International Tables Vol C Tables 4.2.6.8 and 6.1.1.4'

loop_
_geom_angle_atom_site_label_1
_geom_angle_atom_site_label_2
_geom_angle_atom_site_label_3
_geom_angle
_geom_angle_site_symmetry_1
_geom_angle_site_symmetry_3
N1 Cu1 N2 137.58(6) . 5_655
N1 Cu1 P2 124.24(5) . 5_655
N2 Cu1 P2 81.84(5) 5_655 5_655
N1 Cu1 P1 83.70(5) . .
N2 Cu1 P1 106.25(5) 5_655 .
P2 Cu1 P1 128.77(2) 5_655 .
C1 P1 C39 106.94(10) . .
C1 P1 C33 104.79(10) . .
C39 P1 C33 104.86(10) . .
C1 P1 Cu1 96.62(8) . .
C39 P1 Cu1 127.42(7) . .
C33 P1 Cu1 113.62(7) . .
C21 P2 C27 105.20(10) . .
C21 P2 C16 103.77(9) . .
C27 P2 C16 106.16(10) . .
C21 P2 Cu1 127.21(7) . 5_655
C27 P2 Cu1 115.51(6) . 5_655
C16 P2 Cu1 95.92(7) . 5_655
C7 N1 C2 115.10(17) . .
C7 N1 Cu1 133.78(14) . .
C2 N1 Cu1 110.54(12) . .
C14 N2 C15 115.67(17) . .
C14 N2 Cu1 137.24(14) . 5_655
C15 N2 Cu1 106.74(12) . 5_655
C6 C1 C2 118.5(2) . .
C6 C1 P1 125.19(19) . .
C2 C1 P1 116.25(15) . .
C3 C2 C1 120.4(2) . .
C3 C2 N1 121.2(2) . .
C1 C2 N1 118.49(18) . .
C4 C3 C2 119.7(2) . .
C4 C3 H3A 120.1 . .
C2 C3 H3A 120.1 . .
C5 C4 C3 120.4(2) . .
C5 C4 H4A 119.8 . .
C3 C4 H4A 119.8 . .
C4 C5 C6 121.0(2) . .
C4 C5 H5A 119.5 . .
C6 C5 H5A 119.5 . .
C1 C6 C5 119.9(3) . .
C1 C6 H6A 120.1 . .
C5 C6 H6A 120.1 . .
N1 C7 C8 127.13(19) . .
N1 C7 H7A 116.4 . .
C8 C7 H7A 116.4 . .
C9 C8 C13 118.69(19) . .
C9 C8 C7 115.69(18) . .
C13 C8 C7 125.61(18) . .
C8 C9 C10 121.17(19) . .
C8 C9 H9A 119.4 . .
C10 C9 H9A 119.4 . .
C9 C10 C11 119.20(18) . .
C9 C10 C14 116.41(18) . .
C11 C10 C14 124.39(18) . .
C12 C11 C10 119.81(19) . .
C12 C11 H11A 120.1 . .
C10 C11 H11A 120.1 . .
C13 C12 C11 120.50(19) . .
C13 C12 H12A 119.8 . .
C11 C12 H12A 119.8 . .
C12 C13 C8 120.43(19) . .
C12 C13 H13A 119.8 . .
C8 C13 H13A 119.8 . .
N2 C14 C10 125.40(19) . .
N2 C14 H14A 117.3 . .
C10 C14 H14A 117.3 . .
C20 C15 C16 120.95(19) . .
C20 C15 N2 121.37(18) . .
C16 C15 N2 117.61(18) . .
C17 C16 C15 118.52(19) . .
C17 C16 P2 124.86(16) . .
C15 C16 P2 116.30(15) . .
C16 C17 C18 120.6(2) . .
C16 C17 H17A 119.7 . .
C18 C17 H17A 119.7 . .
C19 C18 C17 119.9(2) . .
C19 C18 H18A 120.0 . .
C17 C18 H18A 120.0 . .
C18 C19 C20 120.5(2) . .
C18 C19 H19A 119.7 . .
C20 C19 H19A 119.7 . .
C15 C20 C19 119.5(2) . .
C15 C20 H20A 120.3 . .
C19 C20 H20A 120.3 . .
C22 C21 C26 119.40(19) . .
C22 C21 P2 118.36(16) . .
C26 C21 P2 122.21(17) . .
C21 C22 C23 120.2(2) . .
C21 C22 H22A 119.9 . .
C23 C22 H22A 119.9 . .
C24 C23 C22 119.9(2) . .
C24 C23 H23A 120.0 . .
C22 C23 H23A 120.0 . .
C23 C24 C25 120.5(2) . .
C23 C24 H24A 119.8 . .
C25 C24 H24A 119.8 . .
C24 C25 C26 120.2(2) . .
C24 C25 H25A 119.9 . .
C26 C25 H25A 119.9 . .
C25 C26 C21 119.8(2) . .
C25 C26 H26A 120.1 . .
C21 C26 H26A 120.1 . .
C32 C27 C28 118.4(2) . .
C32 C27 P2 119.62(16) . .
C28 C27 P2 121.53(17) . .
C29 C28 C27 120.9(2) . .
C29 C28 H28A 119.6 . .
C27 C28 H28A 119.6 . .
C30 C29 C28 120.1(2) . .
C30 C29 H29A 120.0 . .
C28 C29 H29A 120.0 . .
C29 C30 C31 119.5(2) . .
C29 C30 H30A 120.2 . .
C31 C30 H30A 120.2 . .
C32 C31 C30 120.3(2) . .
C32 C31 H31A 119.9 . .
C30 C31 H31A 119.9 . .
C31 C32 C27 120.8(2) . .
C31 C32 H32A 119.6 . .
C27 C32 H32A 119.6 . .
C34 C33 C38 119.7(2) . .
C34 C33 P1 118.64(19) . .
C38 C33 P1 121.08(18) . .
C33 C34 C35 120.1(3) . .
C33 C34 H34A 120.0 . .
C35 C34 H34A 120.0 . .
C36 C35 C34 119.7(3) . .
C36 C35 H35A 120.1 . .
C34 C35 H35A 120.1 . .
C37 C36 C35 120.8(3) . .
C37 C36 H36A 119.6 . .
C35 C36 H36A 119.6 . .
C36 C37 C38 120.3(3) . .
C36 C37 H37A 119.9 . .
C38 C37 H37A 119.9 . .
C37 C38 C33 119.4(2) . .
C37 C38 H38A 120.3 . .
C33 C38 H38A 120.3 . .
C44 C39 C40 118.8(2) . .
C44 C39 P1 118.49(17) . .
C40 C39 P1 122.68(17) . .
C41 C40 C39 120.1(2) . .
C41 C40 H40A 119.9 . .
C39 C40 H40A 119.9 . .
C42 C41 C40 120.5(2) . .
C42 C41 H41A 119.7 . .
C40 C41 H41A 119.7 . .
C43 C42 C41 119.4(2) . .
C43 C42 H42A 120.3 . .
C41 C42 H42A 120.3 . .
C42 C43 C44 120.9(2) . .
C42 C43 H43A 119.5 . .
C44 C43 H43A 119.5 . .
C43 C44 C39 120.2(2) . .
C43 C44 H44A 119.9 . .
C39 C44 H44A 119.9 . .
F11' P10 F10' 115.5(7) . .
F11' P10 F14 110.3(6) . .
F10' P10 F14 111.5(5) . .
F11' P10 F14' 122.3(7) . .
F10' P10 F14' 109.3(6) . .
F11' P10 F15 76.8(6) . .
F10' P10 F15 143.8(6) . .
F14 P10 F15 93.44(15) . .
F14' P10 F15 88.0(4) . .
F11' P10 F13 154.9(6) . .
F10' P10 F13 61.7(5) . .
F14 P10 F13 92.71(14) . .
F14' P10 F13 79.1(4) . .
F15 P10 F13 92.40(12) . .
F10' P10 F11 115.5(5) . .
F14 P10 F11 87.37(14) . .
F14' P10 F11 101.3(4) . .
F15 P10 F11 90.59(13) . .
F13 P10 F11 177.00(14) . .
F11' P10 F12 67.0(6) . .
F10' P10 F12 67.0(5) . .
F14 P10 F12 174.77(15) . .
F14' P10 F12 169.7(4) . .
F15 P10 F12 90.27(13) . .
F13 P10 F12 90.82(13) . .
F11 P10 F12 88.91(12) . .
F11' P10 F10 101.6(6) . .
F14 P10 F10 88.18(14) . .
F14' P10 F10 93.9(4) . .
F15 P10 F10 178.01(13) . .
F13 P10 F10 88.67(13) . .
F11 P10 F10 88.33(13) . .
F12 P10 F10 88.03(12) . .
F11' P10 F15' 86.7(8) . .
F10' P10 F15' 148.5(8) . .
F14 P10 F15' 77.8(5) . .
F14' P10 F15' 71.7(6) . .
F13 P10 F15' 88.5(5) . .
F11 P10 F15' 94.4(5) . .
F12 P10 F15' 106.1(5) . .
F10 P10 F15' 165.6(5) . .
F11' P10 F12' 88.8(8) . .
F10' P10 F12' 85.7(7) . .
F14 P10 F12' 143.3(5) . .
F14' P10 F12' 129.7(6) . .
F15 P10 F12' 59.7(4) . .
F13 P10 F12' 66.3(4) . .
F11 P10 F12' 115.1(4) . .
F10 P10 F12' 119.4(4) . .
F15' P10 F12' 72.1(6) . .
F11' P10 F13' 151.9(9) . .
F10' P10 F13' 80.4(7) . .
F14 P10 F13' 82.1(6) . .
F14' P10 F13' 67.3(7) . .
F15 P10 F13' 77.3(5) . .
F11 P10 F13' 163.4(5) . .
F12 P10 F13' 102.3(6) . .
F10 P10 F13' 104.0(5) . .
F15' P10 F13' 70.9(7) . .
F12' P10 F13' 68.6(7) . .

loop_
_geom_bond_atom_site_label_1
_geom_bond_atom_site_label_2
_geom_bond_distance
_geom_bond_site_symmetry_2
Cu1 N1 2.1087(17) .
Cu1 N2 2.1866(17) 5_655
Cu1 P2 2.2497(6) 5_655
Cu1 P1 2.2568(6) .
P1 C1 1.812(2) .
P1 C39 1.812(2) .
P1 C33 1.832(2) .
P2 C21 1.816(2) .
P2 C27 1.817(2) .
P2 C16 1.818(2) .
P2 Cu1 2.2497(6) 5_655
N1 C7 1.283(3) .
N1 C2 1.445(3) .
N2 C14 1.278(3) .
N2 C15 1.443(3) .
N2 Cu1 2.1866(17) 5_655
C1 C6 1.394(3) .
C1 C2 1.402(3) .
C2 C3 1.393(3) .
C3 C4 1.386(3) .
C3 H3A 0.9500 .
C4 C5 1.351(4) .
C4 H4A 0.9500 .
C5 C6 1.398(4) .
C5 H5A 0.9500 .
C6 H6A 0.9500 .
C7 C8 1.449(3) .
C7 H7A 0.9500 .
C8 C9 1.392(3) .
C8 C13 1.402(3) .
C9 C10 1.394(3) .
C9 H9A 0.9500 .
C10 C11 1.399(3) .
C10 C14 1.468(3) .
C11 C12 1.391(3) .
C11 H11A 0.9500 .
C12 C13 1.383(3) .
C12 H12A 0.9500 .
C13 H13A 0.9500 .
C14 H14A 0.9500 .
C15 C20 1.382(3) .
C15 C16 1.407(3) .
C16 C17 1.396(3) .
C17 C18 1.397(3) .
C17 H17A 0.9500 .
C18 C19 1.378(3) .
C18 H18A 0.9500 .
C19 C20 1.399(3) .
C19 H19A 0.9500 .
C20 H20A 0.9500 .
C21 C22 1.390(3) .
C21 C26 1.393(3) .
C22 C23 1.390(3) .
C22 H22A 0.9500 .
C23 C24 1.371(4) .
C23 H23A 0.9500 .
C24 C25 1.378(4) .
C24 H24A 0.9500 .
C25 C26 1.386(3) .
C25 H25A 0.9500 .
C26 H26A 0.9500 .
C27 C32 1.390(3) .
C27 C28 1.392(3) .
C28 C29 1.384(4) .
C28 H28A 0.9500 .
C29 C30 1.382(4) .
C29 H29A 0.9500 .
C30 C31 1.388(4) .
C30 H30A 0.9500 .
C31 C32 1.380(3) .
C31 H31A 0.9500 .
C32 H32A 0.9500 .
C33 C34 1.372(3) .
C33 C38 1.398(3) .
C34 C35 1.392(4) .
C34 H34A 0.9500 .
C35 C36 1.372(4) .
C35 H35A 0.9500 .
C36 C37 1.363(4) .
C36 H36A 0.9500 .
C37 C38 1.385(4) .
C37 H37A 0.9500 .
C38 H38A 0.9500 .
C39 C44 1.386(3) .
C39 C40 1.395(3) .
C40 C41 1.385(3) .
C40 H40A 0.9500 .
C41 C42 1.381(3) .
C41 H41A 0.9500 .
C42 C43 1.369(4) .
C42 H42A 0.9500 .
C43 C44 1.385(3) .
C43 H43A 0.9500 .
C44 H44A 0.9500 .
P10 F11' 1.411(14) .
P10 F10' 1.526(13) .
P10 F14 1.536(2) .
P10 F14' 1.579(8) .
P10 F15 1.585(2) .
P10 F13 1.590(2) .
P10 F11 1.599(2) .
P10 F12 1.605(2) .
P10 F10 1.614(2) .
P10 F15' 1.674(14) .
P10 F12' 1.698(13) .
P10 F13' 1.85(2) .
